data_7035028
loop_
_publ_author_name
'Suzuki, Kosuke'
'Sato, Rinta'
'Minato, Takuo'
'Shinoe, Masahiro'
'Yamaguchi, Kazuya'
'Mizuno, Noritaka'

_publ_section_title
;
 A cascade approach to hetero-pentanuclear manganese-oxide clusters in
 polyoxometalates and their single-molecule magnet properties.
;
_journal_issue 32
_journal_name_full 'Dalton transactions (Cambridge, England : 2003)'
_journal_page_first 14220
_journal_page_last 14226
_journal_paper_doi 10.1039/c5dt01363a
_journal_volume 44
_journal_year 2015
_chemical_formula_sum 'C116 Ga Mn4 N11 O78 Si2 W18'
_chemical_formula_weight 6450.23
_space_group_crystal_system monoclinic
_space_group_IT_number 14
_space_group_name_Hall '-P 2ybc'
_space_group_name_H-M_alt 'P 1 21/c 1'
_symmetry_space_group_name_Hall '-P 2ybc'
_symmetry_space_group_name_H-M 'P 1 21/c 1'
_atom_sites_solution_hydrogens none
_audit_creation_method SHELXL-2014/6
_audit_update_record
;
2015-02-13 deposited with the CCDC.
2015-05-07 downloaded from the CCDC.
;
_cell_angle_alpha 90
_cell_angle_beta 104.9980(10)
_cell_angle_gamma 90
_cell_formula_units_Z 4
_cell_length_a 28.57090(10)
_cell_length_b 22.31140(10)
_cell_length_c 29.6879(2)
_cell_measurement_temperature 123(2)
_cell_volume 18280.08(18)
_computing_cell_refinement HKL2000
_computing_data_collection 'Rigaku CrystalClear'
_computing_data_reduction HKL2000
_computing_structure_refinement 'SHELXL-2014/6 (Sheldrick, 2014)'
_computing_structure_solution 'SHELXS-97 (Sheldrick, 1990)'
_diffrn_ambient_temperature 123(2)
_diffrn_measured_fraction_theta_full 0.993
_diffrn_measured_fraction_theta_max 0.979
_diffrn_radiation_type MoK\a
_diffrn_radiation_wavelength 0.71069
_diffrn_reflns_av_unetI/netI 0.0304
_diffrn_reflns_Laue_measured_fraction_full 0.993
_diffrn_reflns_Laue_measured_fraction_max 0.979
_diffrn_reflns_number 50339
_diffrn_reflns_point_group_measured_fraction_full 0.993
_diffrn_reflns_point_group_measured_fraction_max 0.979
_diffrn_reflns_theta_full 25.240
_diffrn_reflns_theta_max 29.592
_diffrn_reflns_theta_min 0.738
_exptl_absorpt_coefficient_mu 11.776
_exptl_absorpt_correction_T_max 0.555
_exptl_absorpt_correction_T_min 0.376
_exptl_absorpt_correction_type empirical
_exptl_absorpt_process_details 'HKL2000 DENZO SCALEPACK'
_exptl_crystal_colour 'dark green'
_exptl_crystal_density_diffrn 2.344
_exptl_crystal_density_method 'not measured'
_exptl_crystal_description plate
_exptl_crystal_F_000 11552
_exptl_crystal_size_max 0.100
_exptl_crystal_size_mid 0.100
_exptl_crystal_size_min 0.050
_refine_diff_density_max 2.333
_refine_diff_density_min -2.557
_refine_diff_density_rms 0.325
_refine_ls_extinction_method none
_refine_ls_goodness_of_fit_ref 1.060
_refine_ls_hydrogen_treatment none
_refine_ls_matrix_type full
_refine_ls_number_parameters 1396
_refine_ls_number_reflns 50339
_refine_ls_number_restraints 0
_refine_ls_restrained_S_all 1.060
_refine_ls_R_factor_all 0.0566
_refine_ls_R_factor_gt 0.0451
_refine_ls_shift/su_max 0.005
_refine_ls_shift/su_mean 0.000
_refine_ls_structure_factor_coef Fsqd
_refine_ls_weighting_details 'w=1/[\s^2^(Fo^2^)+(0.0492P)^2^+214.5757P] where P=(Fo^2^+2Fc^2^)/3'
_refine_ls_weighting_scheme calc
_refine_ls_wR_factor_gt 0.1137
_refine_ls_wR_factor_ref 0.1231
_reflns_Friedel_coverage 0.000
_reflns_number_gt 41698
_reflns_number_total 50339
_reflns_threshold_expression 'I > 2\s(I)'
_cod_data_source_file c5dt01363a2.cif
_cod_data_source_block shelx
_cod_depositor_comments 'Adding full bibliography for 7035023--7035031.cif.'
_cod_original_cell_volume 18280.07(18)
_cod_database_code 7035028
_shelx_space_group_comment
;
The symmetry employed for this shelxl refinement is uniquely defined
by the following loop, which should always be used as a source of
symmetry information in preference to the above space-group names.
They are only intended as comments.
;
_shelx_estimated_absorpt_t_min 0.386
_shelx_estimated_absorpt_t_max 0.591
_shelxl_version_number 2014/6

loop_
_space_group_symop_operation_xyz
'x, y, z'
'-x, y+1/2, -z+1/2'
'-x, -y, -z'
'x, -y-1/2, z-1/2'

loop_
_atom_site_label
_atom_site_type_symbol
_atom_site_fract_x
_atom_site_fract_y
_atom_site_fract_z
_atom_site_U_iso_or_equiv
_atom_site_adp_type
_atom_site_occupancy
_atom_site_site_symmetry_order
_atom_site_calc_flag
W1 W 0.19575(2) 0.41142(2) 0.55984(2) 0.02200(5) Uani 1 1 d
W2 W 0.16222(2) 0.40936(2) 0.44157(2) 0.02239(5) Uani 1 1 d
W3 W 0.24929(2) 0.35288(2) 0.37767(2) 0.02619(6) Uani 1 1 d
W4 W 0.35783(2) 0.30224(2) 0.43489(2) 0.02619(6) Uani 1 1 d
W5 W 0.39299(2) 0.30345(2) 0.56556(2) 0.02523(6) Uani 1 1 d
W6 W 0.31741(2) 0.35717(2) 0.62398(2) 0.02379(5) Uani 1 1 d
W7 W 0.22188(2) 0.24947(2) 0.56047(2) 0.02422(6) Uani 1 1 d
W8 W 0.18893(2) 0.24708(2) 0.44285(2) 0.02550(6) Uani 1 1 d
W9 W 0.29941(2) 0.19713(2) 0.50146(2) 0.02605(6) Uani 1 1 d
W10 W 0.33696(2) 0.57906(2) 0.55885(2) 0.02147(5) Uani 1 1 d
W11 W 0.30554(2) 0.57915(2) 0.44070(2) 0.02136(5) Uani 1 1 d
W12 W 0.18434(2) 0.63498(2) 0.37536(2) 0.02451(6) Uani 1 1 d
W13 W 0.10785(2) 0.68790(2) 0.43311(2) 0.02456(6) Uani 1 1 d
W14 W 0.14129(2) 0.68782(2) 0.56349(2) 0.02416(6) Uani 1 1 d
W15 W 0.24920(2) 0.63480(2) 0.62191(2) 0.02356(5) Uani 1 1 d
W16 W 0.31127(2) 0.74144(2) 0.55798(2) 0.02327(5) Uani 1 1 d
W17 W 0.27972(2) 0.74150(2) 0.44043(2) 0.02319(5) Uani 1 1 d
W18 W 0.20163(2) 0.79286(2) 0.49902(2) 0.02430(6) Uani 1 1 d
Si1 Si 0.27700(6) 0.35126(7) 0.50045(6) 0.0198(3) Uani 1 1 d
Si2 Si 0.22318(6) 0.63842(7) 0.49890(6) 0.0193(3) Uani 1 1 d
Mn1 Mn 0.16909(4) 0.55139(5) 0.55997(4) 0.02472(19) Uani 1 1 d
Mn2 Mn 0.13692(4) 0.55121(5) 0.43687(4) 0.02423(19) Uani 1 1 d
Mn3 Mn 0.32964(4) 0.43831(5) 0.43789(4) 0.0260(2) Uani 1 1 d
Mn4 Mn 0.36347(4) 0.43975(4) 0.56109(4) 0.02481(19) Uani 1 1 d
Ga1 Ga 0.24966(2) 0.49481(3) 0.49901(2) 0.02059(13) Uani 1 1 d
O1 O 0.21312(16) 0.49369(19) 0.54590(16) 0.0223(9) Uani 1 1 d
O2 O 0.18718(16) 0.4923(2) 0.45217(15) 0.0221(9) Uani 1 1 d
O3 O 0.28685(17) 0.4216(2) 0.37936(17) 0.0275(10) Uani 1 1 d
O4 O 0.37374(17) 0.3810(2) 0.42520(17) 0.0267(10) Uani 1 1 d
O5 O 0.41420(16) 0.3825(2) 0.57415(18) 0.0265(10) Uani 1 1 d
O6 O 0.35324(16) 0.4256(2) 0.62080(16) 0.0243(9) Uani 1 1 d
O7 O 0.16071(18) 0.4336(2) 0.59584(18) 0.0300(10) Uani 1 1 d
O8 O 0.10714(18) 0.4297(2) 0.40546(18) 0.0311(10) Uani 1 1 d
O9 O 0.22126(19) 0.3505(2) 0.31897(18) 0.0336(11) Uani 1 1 d
O10 O 0.39990(19) 0.2632(2) 0.41426(19) 0.0341(11) Uani 1 1 d
O11 O 0.44616(18) 0.2642(2) 0.5859(2) 0.0327(11) Uani 1 1 d
O12 O 0.32249(18) 0.3545(2) 0.68294(17) 0.0290(10) Uani 1 1 d
O13 O 0.14781(16) 0.4139(2) 0.50060(17) 0.0248(9) Uani 1 1 d
O14 O 0.20207(17) 0.3982(2) 0.40067(17) 0.0269(10) Uani 1 1 d
O15 O 0.30451(18) 0.3028(2) 0.37928(18) 0.0296(10) Uani 1 1 d
O16 O 0.38958(17) 0.3080(2) 0.50021(17) 0.0264(10) Uani 1 1 d
O17 O 0.37050(17) 0.3060(2) 0.62150(17) 0.0262(9) Uani 1 1 d
O18 O 0.25756(16) 0.4015(2) 0.60040(16) 0.0245(9) Uani 1 1 d
O19 O 0.23738(16) 0.40512(19) 0.50008(16) 0.0214(8) Uani 1 1 d
O20 O 0.29634(16) 0.3575(2) 0.45417(16) 0.0237(9) Uani 1 1 d
O21 O 0.32166(17) 0.35878(19) 0.54670(16) 0.0234(9) Uani 1 1 d
O22 O 0.25264(17) 0.2857(2) 0.50128(16) 0.0249(9) Uani 1 1 d
O23 O 0.19023(17) 0.3273(2) 0.55670(17) 0.0268(10) Uani 1 1 d
O24 O 0.15908(16) 0.3253(2) 0.44534(17) 0.0260(9) Uani 1 1 d
O25 O 0.21986(17) 0.2848(2) 0.40104(17) 0.0262(9) Uani 1 1 d
O26 O 0.32300(18) 0.2354(2) 0.45575(18) 0.0276(10) Uani 1 1 d
O27 O 0.34763(17) 0.2364(2) 0.54684(18) 0.0276(10) Uani 1 1 d
O28 O 0.27482(17) 0.2877(2) 0.60154(17) 0.0266(10) Uani 1 1 d
O29 O 0.17537(18) 0.2302(2) 0.50203(17) 0.0278(10) Uani 1 1 d
O30 O 0.23721(18) 0.1859(2) 0.45517(18) 0.0299(10) Uani 1 1 d
O31 O 0.26251(17) 0.1872(2) 0.54824(18) 0.0282(10) Uani 1 1 d
O32 O 0.19494(18) 0.2133(2) 0.59835(18) 0.0315(11) Uani 1 1 d
O33 O 0.14209(19) 0.2092(2) 0.40653(19) 0.0339(11) Uani 1 1 d
O34 O 0.32223(18) 0.1254(2) 0.5014(2) 0.0331(11) Uani 1 1 d
O35 O 0.31177(15) 0.49684(19) 0.54650(16) 0.0212(8) Uani 1 1 d
O36 O 0.28653(15) 0.49646(19) 0.45234(15) 0.0211(8) Uani 1 1 d
O37 O 0.14830(17) 0.5661(2) 0.37758(16) 0.0258(9) Uani 1 1 d
O38 O 0.08579(16) 0.6090(2) 0.42309(17) 0.0276(10) Uani 1 1 d
O39 O 0.12443(17) 0.6092(2) 0.57197(17) 0.0267(10) Uani 1 1 d
O40 O 0.21143(17) 0.5669(2) 0.61919(16) 0.0253(9) Uani 1 1 d
O41 O 0.39167(18) 0.5571(2) 0.59481(18) 0.0299(10) Uani 1 1 d
O42 O 0.34042(17) 0.5571(2) 0.40437(18) 0.0286(10) Uani 1 1 d
O43 O 0.18246(19) 0.6373(2) 0.31725(17) 0.0317(11) Uani 1 1 d
O44 O 0.05531(18) 0.7286(2) 0.41149(18) 0.0316(11) Uani 1 1 d
O45 O 0.09956(19) 0.7271(2) 0.58427(18) 0.0321(11) Uani 1 1 d
O46 O 0.27652(18) 0.6404(2) 0.68075(17) 0.0295(10) Uani 1 1 d
O47 O 0.35294(16) 0.5752(2) 0.49996(16) 0.0232(9) Uani 1 1 d
O48 O 0.24384(16) 0.5900(2) 0.39972(16) 0.0244(9) Uani 1 1 d
O49 O 0.13108(17) 0.6857(2) 0.37733(17) 0.0276(10) Uani 1 1 d
O50 O 0.10999(16) 0.6829(2) 0.49785(16) 0.0242(9) Uani 1 1 d
O51 O 0.19407(18) 0.6860(2) 0.61871(17) 0.0267(10) Uani 1 1 d
O52 O 0.29708(16) 0.5896(2) 0.59984(16) 0.0238(9) Uani 1 1 d
O53 O 0.26259(15) 0.58465(19) 0.49931(16) 0.0221(9) Uani 1 1 d
O54 O 0.17895(16) 0.6318(2) 0.45204(15) 0.0228(9) Uani 1 1 d
O55 O 0.20305(16) 0.6318(2) 0.54467(15) 0.0213(8) Uani 1 1 d
O56 O 0.24805(16) 0.7041(2) 0.49880(16) 0.0222(9) Uani 1 1 d
O57 O 0.34047(16) 0.6630(2) 0.55527(16) 0.0243(9) Uani 1 1 d
O58 O 0.31129(16) 0.6631(2) 0.44375(17) 0.0259(9) Uani 1 1 d
O59 O 0.22705(17) 0.7035(2) 0.39904(16) 0.0251(9) Uani 1 1 d
O60 O 0.15408(17) 0.7541(2) 0.45292(17) 0.0266(10) Uani 1 1 d
O61 O 0.17654(18) 0.7548(2) 0.54353(17) 0.0271(10) Uani 1 1 d
O62 O 0.27947(17) 0.7034(2) 0.59869(17) 0.0250(9) Uani 1 1 d
O63 O 0.32556(17) 0.7588(2) 0.49929(16) 0.0243(9) Uani 1 1 d
O64 O 0.23928(17) 0.8035(2) 0.45267(17) 0.0264(10) Uani 1 1 d
O65 O 0.26358(17) 0.8031(2) 0.54559(18) 0.0275(10) Uani 1 1 d
O66 O 0.35878(19) 0.7776(2) 0.59550(19) 0.0326(11) Uani 1 1 d
O67 O 0.30746(18) 0.7787(2) 0.40389(17) 0.0300(10) Uani 1 1 d
O68 O 0.17891(19) 0.8641(2) 0.49758(19) 0.0331(11) Uani 1 1 d
O69 O 0.37545(18) 0.4480(2) 0.49933(17) 0.0289(10) Uani 1 1 d
O70 O 0.12359(17) 0.5416(2) 0.49794(17) 0.0283(10) Uani 1 1 d
N101 N 0.3051(2) 0.3174(3) 0.2359(2) 0.0335(13) Uiso 1 1 d
C101 C 0.3176(3) 0.3664(3) 0.2735(3) 0.0332(15) Uiso 1 1 d
C102 C 0.3590(3) 0.4069(4) 0.2691(3) 0.0448(19) Uiso 1 1 d
C103 C 0.3696(3) 0.4531(4) 0.3096(3) 0.047(2) Uiso 1 1 d
C104 C 0.4114(4) 0.4937(5) 0.3044(4) 0.065(3) Uiso 1 1 d
C111 C 0.2917(3) 0.3440(4) 0.1870(3) 0.0366(16) Uiso 1 1 d
C112 C 0.2480(3) 0.3856(4) 0.1762(3) 0.0442(19) Uiso 1 1 d
C113 C 0.2438(4) 0.4171(4) 0.1290(4) 0.050(2) Uiso 1 1 d
C114 C 0.2840(4) 0.4645(6) 0.1317(4) 0.068(3) Uiso 1 1 d
C121 C 0.3478(3) 0.2768(4) 0.2376(3) 0.0366(16) Uiso 1 1 d
C122 C 0.3699(3) 0.2459(4) 0.2841(3) 0.0422(18) Uiso 1 1 d
C123 C 0.4151(4) 0.2117(5) 0.2803(4) 0.055(2) Uiso 1 1 d
C124 C 0.4412(4) 0.1810(5) 0.3256(4) 0.055(2) Uiso 1 1 d
C131 C 0.2628(3) 0.2836(3) 0.2460(3) 0.0326(15) Uiso 1 1 d
C132 C 0.2419(3) 0.2334(4) 0.2101(3) 0.0370(16) Uiso 1 1 d
C133 C 0.1984(4) 0.2059(5) 0.2231(4) 0.051(2) Uiso 1 1 d
C134 C 0.1734(4) 0.1601(5) 0.1857(4) 0.053(2) Uiso 1 1 d
N201 N 0.4601(3) 0.7125(3) 0.4818(3) 0.0444(16) Uiso 1 1 d
C201 C 0.4850(3) 0.6589(4) 0.4658(3) 0.047(2) Uiso 1 1 d
C202 C 0.4533(3) 0.6015(4) 0.4542(3) 0.0453(19) Uiso 1 1 d
C203 C 0.4813(3) 0.5547(4) 0.4348(3) 0.046(2) Uiso 1 1 d
C204 C 0.4568(4) 0.4927(4) 0.4301(3) 0.051(2) Uiso 1 1 d
C211 C 0.4209(4) 0.7388(5) 0.4410(4) 0.052(2) Uiso 1 1 d
C212 C 0.4388(4) 0.7599(5) 0.4008(4) 0.065(3) Uiso 1 1 d
C213 C 0.4035(5) 0.8007(6) 0.3647(5) 0.076(3) Uiso 1 1 d
C214 C 0.3993(6) 0.8628(7) 0.3838(5) 0.085(4) Uiso 1 1 d
C221 C 0.5011(3) 0.7575(4) 0.5002(3) 0.0354(16) Uiso 1 1 d
C222 C 0.4831(4) 0.8182(5) 0.5129(4) 0.054(2) Uiso 1 1 d
C223 C 0.5285(4) 0.8582(5) 0.5348(4) 0.053(2) Uiso 1 1 d
C224 C 0.5587(5) 0.8719(6) 0.5018(5) 0.076(3) Uiso 1 1 d
C231 C 0.4361(4) 0.6948(5) 0.5196(4) 0.056(2) Uiso 1 1 d
C232 C 0.4699(4) 0.6621(5) 0.5601(4) 0.060(3) Uiso 1 1 d
C233 C 0.4740(6) 0.6890(7) 0.6065(5) 0.087(4) Uiso 1 1 d
C234 C 0.5094(6) 0.6514(7) 0.6460(6) 0.095(5) Uiso 1 1 d
N301 N 0.2304(2) 0.5044(3) 0.9310(2) 0.0333(13) Uiso 1 1 d
C301 C 0.2187(3) 0.5623(4) 0.9021(3) 0.0352(16) Uiso 1 1 d
C302 C 0.2550(3) 0.5789(4) 0.8747(3) 0.0436(19) Uiso 1 1 d
C303 C 0.2305(4) 0.6241(4) 0.8359(3) 0.048(2) Uiso 1 1 d
C304 C 0.2650(4) 0.6418(5) 0.8063(4) 0.059(3) Uiso 1 1 d
C311 C 0.2818(3) 0.5077(4) 0.9635(3) 0.0415(18) Uiso 1 1 d
C312 C 0.2887(4) 0.5582(4) 0.9996(3) 0.049(2) Uiso 1 1 d
C313 C 0.3419(4) 0.5625(5) 1.0300(4) 0.063(3) Uiso 1 1 d
C314 C 0.3746(5) 0.5857(6) 1.0027(5) 0.073(3) Uiso 1 1 d
C321 C 0.1924(3) 0.4999(3) 0.9586(3) 0.0337(15) Uiso 1 1 d
C322 C 0.1976(3) 0.4437(4) 0.9894(3) 0.0406(18) Uiso 1 1 d
C323 C 0.1544(4) 0.4362(5) 1.0107(4) 0.053(2) Uiso 1 1 d
C324 C 0.1077(5) 0.4218(6) 0.9743(5) 0.076(3) Uiso 1 1 d
C331 C 0.2290(3) 0.4503(4) 0.8995(3) 0.0364(16) Uiso 1 1 d
C332 C 0.1787(3) 0.4369(4) 0.8674(3) 0.0444(19) Uiso 1 1 d
C333 C 0.1827(3) 0.3849(4) 0.8343(3) 0.0433(19) Uiso 1 1 d
C334 C 0.1322(4) 0.3715(5) 0.8026(4) 0.058(2) Uiso 1 1 d
N401 N 0.0368(3) 0.2578(4) 0.5160(3) 0.0464(17) Uiso 1 1 d
C401 C 0.0577(4) 0.2686(5) 0.4741(4) 0.052(2) Uiso 1 1 d
C402 C 0.0251(4) 0.3095(5) 0.4366(4) 0.056(2) Uiso 1 1 d
C403 C 0.0371(4) 0.2957(5) 0.3893(4) 0.060(3) Uiso 1 1 d
C404 C 0.0197(5) 0.2359(7) 0.3686(5) 0.081(4) Uiso 1 1 d
C411 C -0.0095(3) 0.2213(4) 0.5035(3) 0.0414(18) Uiso 1 1 d
C412 C -0.0060(5) 0.1582(7) 0.4868(5) 0.084(4) Uiso 1 1 d
C413 C -0.0551(5) 0.1249(7) 0.4819(5) 0.083(4) Uiso 1 1 d
C414 C -0.0599(7) 0.1068(9) 0.5293(6) 0.110(5) Uiso 1 1 d
C421 C 0.0763(4) 0.2221(5) 0.5509(4) 0.064(3) Uiso 1 1 d
C422 C 0.0643(5) 0.2079(7) 0.5975(5) 0.083(4) Uiso 1 1 d
C423 C 0.0979(5) 0.1444(6) 0.6173(5) 0.073(3) Uiso 1 1 d
C424 C 0.0928(7) 0.1317(8) 0.6641(6) 0.108(5) Uiso 1 1 d
C431 C 0.0231(4) 0.3145(5) 0.5357(4) 0.061(3) Uiso 1 1 d
C432 C 0.0672(6) 0.3556(8) 0.5548(6) 0.103(5) Uiso 1 1 d
C433 C 0.0479(6) 0.4103(8) 0.5788(6) 0.104(5) Uiso 1 1 d
C434 C 0.0236(8) 0.4516(10) 0.5419(8) 0.132(7) Uiso 1 1 d
N501 N 0.4042(2) 0.5172(3) 0.7439(2) 0.0358(14) Uiso 1 1 d
C501 C 0.3533(3) 0.4925(3) 0.7187(3) 0.0346(15) Uiso 1 1 d
C502 C 0.3119(3) 0.5149(4) 0.7379(3) 0.0352(16) Uiso 1 1 d
C503 C 0.2667(3) 0.4799(4) 0.7138(3) 0.0417(18) Uiso 1 1 d
C504 C 0.2226(4) 0.4999(5) 0.7317(4) 0.061(3) Uiso 1 1 d
C511 C 0.4172(3) 0.4934(4) 0.7939(3) 0.0403(18) Uiso 1 1 d
C512 C 0.4700(4) 0.5062(4) 0.8213(3) 0.050(2) Uiso 1 1 d
C513 C 0.4758(4) 0.4843(5) 0.8722(4) 0.054(2) Uiso 1 1 d
C514 C 0.5274(5) 0.4993(7) 0.9028(5) 0.082(4) Uiso 1 1 d
C521 C 0.4047(3) 0.5853(4) 0.7455(3) 0.0414(18) Uiso 1 1 d
C522 C 0.3928(3) 0.6157(4) 0.6982(3) 0.0404(18) Uiso 1 1 d
C523 C 0.3871(4) 0.6841(4) 0.7044(3) 0.049(2) Uiso 1 1 d
C524 C 0.4340(4) 0.7166(5) 0.7304(4) 0.059(3) Uiso 1 1 d
C531 C 0.4400(3) 0.4948(4) 0.7167(3) 0.0384(17) Uiso 1 1 d
C532 C 0.4480(3) 0.4272(4) 0.7185(3) 0.0411(18) Uiso 1 1 d
C533 C 0.4824(4) 0.4106(5) 0.6891(4) 0.053(2) Uiso 1 1 d
C534 C 0.4942(4) 0.3433(5) 0.6919(4) 0.059(3) Uiso 1 1 d
N601 N 0.0191(3) 0.5050(4) 0.2779(3) 0.056(2) Uiso 1 1 d
C601 C 0.0655(4) 0.4677(5) 0.2929(4) 0.056(2) Uiso 1 1 d
C602 C 0.0600(4) 0.4022(5) 0.2811(4) 0.057(2) Uiso 1 1 d
C603 C 0.1108(4) 0.3736(5) 0.2937(4) 0.060(3) Uiso 1 1 d
C604 C 0.1087(5) 0.3040(6) 0.2909(4) 0.068(3) Uiso 1 1 d
C611 C -0.0244(4) 0.4735(5) 0.2889(4) 0.054(2) Uiso 1 1 d
C612 C -0.0192(4) 0.4611(5) 0.3415(4) 0.064(3) Uiso 1 1 d
C613 C -0.0592(5) 0.4145(7) 0.3457(5) 0.082(4) Uiso 1 1 d
C614 C -0.1105(6) 0.4373(8) 0.3251(6) 0.104(5) Uiso 1 1 d
C621 C 0.0048(4) 0.5127(5) 0.2248(4) 0.052(2) Uiso 1 1 d
C622 C 0.0415(5) 0.5488(7) 0.2063(5) 0.081(4) Uiso 1 1 d
C623 C 0.0163(5) 0.5698(7) 0.1548(5) 0.084(4) Uiso 1 1 d
C624 C 0.0054(6) 0.5153(7) 0.1231(5) 0.088(4) Uiso 1 1 d
C631 C 0.0300(5) 0.5644(6) 0.3027(5) 0.074(3) Uiso 1 1 d
C632 C -0.0115(5) 0.6093(7) 0.2876(5) 0.085(4) Uiso 1 1 d
C633 C 0.0053(7) 0.6676(9) 0.3165(7) 0.116(6) Uiso 1 1 d
C634 C -0.0232(8) 0.7187(11) 0.2970(8) 0.140(7) Uiso 1 1 d
N701 N 0.2342(3) 0.6717(4) 0.1974(3) 0.0495(18) Uiso 1 1 d
C701 C 0.2107(4) 0.6169(4) 0.1691(3) 0.049(2) Uiso 1 1 d
C702 C 0.1845(4) 0.6295(5) 0.1176(4) 0.053(2) Uiso 1 1 d
C703 C 0.1690(4) 0.5688(5) 0.0934(4) 0.056(2) Uiso 1 1 d
C704 C 0.1321(5) 0.5337(6) 0.1136(5) 0.076(3) Uiso 1 1 d
C711 C 0.2709(4) 0.7011(5) 0.1758(4) 0.057(2) Uiso 1 1 d
C712 C 0.3198(5) 0.6745(6) 0.1854(5) 0.078(4) Uiso 1 1 d
C713 C 0.3256(5) 0.6165(7) 0.1673(5) 0.082(4) Uiso 1 1 d
C714 C 0.3840(5) 0.5999(7) 0.1725(5) 0.083(4) Uiso 1 1 d
C721 C 0.2558(3) 0.6486(4) 0.2465(3) 0.0429(19) Uiso 1 1 d
C722 C 0.2793(4) 0.6968(4) 0.2820(4) 0.050(2) Uiso 1 1 d
C723 C 0.3116(4) 0.6662(4) 0.3248(3) 0.048(2) Uiso 1 1 d
C724 C 0.3587(4) 0.6437(5) 0.3184(4) 0.065(3) Uiso 1 1 d
C731 C 0.1957(4) 0.7200(5) 0.1966(4) 0.064(3) Uiso 1 1 d
C732 C 0.1501(5) 0.6960(7) 0.2112(5) 0.082(4) Uiso 1 1 d
C733 C 0.1173(8) 0.7472(10) 0.2151(8) 0.124(7) Uiso 1 1 d
C734 C 0.1266(15) 0.7887(19) 0.2506(14) 0.263(18) Uiso 1 1 d
C11 C 0.1621(5) 0.5082(6) 0.2369(4) 0.066(3) Uiso 1 1 d
N11 N 0.2031(3) 0.5027(4) 0.2600(3) 0.055(2) Uiso 1 1 d
O11A O 0.2386(3) 0.5045(4) 0.2446(3) 0.079(2) Uiso 1 1 d
O12A O 0.2101(4) 0.4981(5) 0.3114(4) 0.112(4) Uiso 1 1 d
C21 C 0.3184(4) 0.3915(5) 0.8096(4) 0.061(3) Uiso 1 1 d
N21 N 0.3290(3) 0.4031(4) 0.8492(3) 0.060(2) Uiso 1 1 d
O21A O 0.3421(3) 0.4519(4) 0.8654(3) 0.084(3) Uiso 1 1 d
O22A O 0.3276(4) 0.3537(5) 0.8850(4) 0.099(3) Uiso 1 1 d
C31 C 0.1088(5) 0.6655(6) 0.8684(5) 0.079(4) Uiso 1 1 d
N31 N 0.0817(4) 0.6171(5) 0.8403(4) 0.068(3) Uiso 1 1 d
O31A O 0.0980(4) 0.5686(5) 0.8418(4) 0.102(3) Uiso 1 1 d
O32A O 0.0383(5) 0.6257(6) 0.8195(5) 0.125(4) Uiso 1 1 d
C41 C 0.4131(8) 0.4192(10) 0.1763(8) 0.131(7) Uiso 1 1 d
N41 N 0.4405(8) 0.3682(10) 0.1852(7) 0.156(7) Uiso 1 1 d
O41A O 0.4769(8) 0.3564(9) 0.1621(7) 0.202(8) Uiso 1 1 d
O42A O 0.4031(6) 0.3509(7) 0.1265(6) 0.158(6) Uiso 1 1 d

loop_
_atom_site_aniso_label
_atom_site_aniso_U_11
_atom_site_aniso_U_22
_atom_site_aniso_U_33
_atom_site_aniso_U_23
_atom_site_aniso_U_13
_atom_site_aniso_U_12
W1 0.01999(11) 0.02415(11) 0.02363(13) 0.00162(9) 0.00882(9) 0.00020(9)
W2 0.01855(11) 0.02531(12) 0.02336(13) -0.00097(9) 0.00550(9) -0.00163(9)
W3 0.02440(12) 0.03094(13) 0.02481(13) -0.00527(10) 0.00922(10) -0.00268(10)
W4 0.02298(12) 0.02596(12) 0.03282(15) -0.00399(10) 0.01297(11) -0.00050(9)
W5 0.01874(12) 0.02375(12) 0.03310(15) -0.00005(10) 0.00652(10) 0.00053(9)
W6 0.02080(12) 0.02632(12) 0.02429(13) 0.00255(9) 0.00593(10) -0.00060(9)
W7 0.02082(12) 0.02319(12) 0.02993(14) 0.00218(9) 0.00889(10) -0.00224(9)
W8 0.02169(12) 0.02433(12) 0.03040(14) -0.00393(10) 0.00659(10) -0.00411(9)
W9 0.02187(12) 0.02110(11) 0.03652(15) -0.00238(10) 0.00994(11) -0.00180(9)
W10 0.01815(11) 0.02245(11) 0.02332(12) -0.00087(9) 0.00446(9) 0.00021(8)
W11 0.01912(11) 0.02327(11) 0.02345(12) 0.00029(9) 0.00867(9) -0.00089(8)
W12 0.02152(12) 0.03201(13) 0.02052(12) 0.00313(9) 0.00635(10) -0.00009(9)
W13 0.01905(11) 0.02913(13) 0.02557(13) 0.00389(10) 0.00589(10) 0.00262(9)
W14 0.02212(12) 0.02706(12) 0.02564(13) 0.00163(9) 0.01041(10) 0.00343(9)
W15 0.02354(12) 0.02700(12) 0.02068(12) -0.00067(9) 0.00670(10) 0.00081(9)
W16 0.02211(12) 0.02227(11) 0.02558(13) -0.00134(9) 0.00647(10) -0.00140(9)
W17 0.02267(12) 0.02335(11) 0.02566(13) 0.00307(9) 0.01003(10) -0.00038(9)
W18 0.02319(12) 0.02228(11) 0.02896(14) 0.00215(9) 0.00952(10) 0.00215(9)
Si1 0.0165(7) 0.0199(7) 0.0240(9) -0.0013(6) 0.0072(6) -0.0015(6)
Si2 0.0167(7) 0.0207(7) 0.0212(8) 0.0017(6) 0.0061(6) 0.0004(6)
Mn1 0.0232(5) 0.0277(5) 0.0248(5) 0.0003(4) 0.0089(4) 0.0005(4)
Mn2 0.0205(4) 0.0290(5) 0.0229(5) 0.0009(4) 0.0051(4) -0.0004(4)
Mn3 0.0235(5) 0.0277(5) 0.0290(5) -0.0020(4) 0.0108(4) -0.0004(4)
Mn4 0.0215(5) 0.0248(5) 0.0283(5) 0.0003(4) 0.0067(4) -0.0002(4)
Ga1 0.0180(3) 0.0224(3) 0.0222(3) -0.0001(2) 0.0067(3) -0.0005(2)
O1 0.022(2) 0.022(2) 0.025(2) 0.0025(17) 0.0100(18) -0.0002(16)
O2 0.020(2) 0.025(2) 0.021(2) -0.0007(17) 0.0056(17) -0.0004(16)
O3 0.025(2) 0.033(2) 0.027(2) -0.0007(19) 0.0101(19) 0.0003(19)
O4 0.027(2) 0.028(2) 0.027(2) -0.0037(18) 0.0105(19) 0.0002(18)
O5 0.020(2) 0.020(2) 0.039(3) 0.0006(18) 0.0079(19) -0.0020(17)
O6 0.022(2) 0.025(2) 0.025(2) 0.0010(17) 0.0050(18) 0.0003(17)
O7 0.025(2) 0.036(3) 0.031(3) 0.002(2) 0.011(2) 0.001(2)
O8 0.025(2) 0.037(3) 0.030(3) 0.000(2) 0.006(2) -0.003(2)
O9 0.031(3) 0.042(3) 0.029(3) -0.008(2) 0.010(2) -0.003(2)
O10 0.033(3) 0.031(3) 0.041(3) -0.005(2) 0.015(2) 0.002(2)
O11 0.024(2) 0.027(2) 0.047(3) 0.004(2) 0.009(2) 0.0000(19)
O12 0.026(2) 0.033(2) 0.029(3) 0.0049(19) 0.007(2) -0.0002(19)
O13 0.020(2) 0.026(2) 0.029(2) 0.0010(18) 0.0068(18) -0.0021(17)
O14 0.023(2) 0.027(2) 0.031(3) -0.0021(19) 0.0067(19) 0.0005(18)
O15 0.030(3) 0.028(2) 0.032(3) -0.0061(19) 0.011(2) -0.0008(19)
O16 0.023(2) 0.024(2) 0.034(3) -0.0024(18) 0.0096(19) 0.0004(17)
O17 0.023(2) 0.024(2) 0.030(3) 0.0023(18) 0.0036(19) 0.0003(17)
O18 0.023(2) 0.026(2) 0.026(2) 0.0023(17) 0.0081(18) 0.0030(17)
O19 0.021(2) 0.0192(19) 0.025(2) -0.0003(16) 0.0067(17) -0.0016(16)
O20 0.023(2) 0.024(2) 0.024(2) -0.0033(17) 0.0068(18) -0.0036(17)
O21 0.024(2) 0.021(2) 0.026(2) 0.0004(17) 0.0080(18) -0.0026(17)
O22 0.024(2) 0.024(2) 0.027(2) 0.0001(18) 0.0080(19) -0.0033(17)
O23 0.023(2) 0.026(2) 0.031(3) 0.0003(19) 0.0073(19) -0.0015(18)
O24 0.020(2) 0.031(2) 0.028(2) -0.0029(19) 0.0092(18) -0.0031(18)
O25 0.024(2) 0.026(2) 0.029(2) -0.0073(18) 0.0082(19) -0.0038(18)
O26 0.027(2) 0.026(2) 0.033(3) -0.0021(19) 0.013(2) -0.0023(18)
O27 0.022(2) 0.024(2) 0.036(3) -0.0003(19) 0.008(2) -0.0038(18)
O28 0.023(2) 0.026(2) 0.030(3) 0.0006(18) 0.0035(19) -0.0011(18)
O29 0.027(2) 0.024(2) 0.033(3) -0.0029(19) 0.010(2) -0.0025(18)
O30 0.029(2) 0.024(2) 0.038(3) -0.0038(19) 0.011(2) -0.0036(19)
O31 0.021(2) 0.026(2) 0.036(3) 0.0013(19) 0.005(2) -0.0023(18)
O32 0.028(2) 0.032(3) 0.035(3) 0.006(2) 0.008(2) -0.001(2)
O33 0.031(3) 0.033(3) 0.035(3) -0.004(2) 0.004(2) -0.003(2)
O34 0.027(2) 0.025(2) 0.048(3) -0.003(2) 0.011(2) 0.0001(19)
O35 0.017(2) 0.0201(19) 0.027(2) -0.0005(16) 0.0071(17) 0.0006(15)
O36 0.019(2) 0.023(2) 0.024(2) -0.0021(16) 0.0094(17) -0.0030(16)
O37 0.022(2) 0.034(2) 0.021(2) -0.0015(18) 0.0046(18) -0.0013(18)
O38 0.018(2) 0.036(3) 0.029(3) 0.003(2) 0.0057(18) 0.0004(18)
O39 0.025(2) 0.031(2) 0.028(2) 0.0032(19) 0.0127(19) 0.0016(18)
O40 0.023(2) 0.029(2) 0.025(2) 0.0025(18) 0.0093(18) -0.0004(18)
O41 0.027(2) 0.030(2) 0.032(3) 0.000(2) 0.007(2) -0.0014(19)
O42 0.025(2) 0.031(2) 0.033(3) -0.003(2) 0.014(2) -0.0024(19)
O43 0.032(3) 0.040(3) 0.025(3) 0.005(2) 0.012(2) -0.001(2)
O44 0.025(2) 0.036(3) 0.033(3) 0.004(2) 0.007(2) 0.002(2)
O45 0.032(3) 0.037(3) 0.029(3) 0.000(2) 0.011(2) 0.006(2)
O46 0.029(2) 0.035(3) 0.024(2) -0.0022(19) 0.005(2) -0.001(2)
O47 0.021(2) 0.022(2) 0.027(2) 0.0010(17) 0.0085(18) 0.0014(16)
O48 0.020(2) 0.026(2) 0.027(2) -0.0012(18) 0.0064(18) -0.0005(17)
O49 0.023(2) 0.033(2) 0.027(2) 0.0048(19) 0.0073(19) 0.0034(19)
O50 0.019(2) 0.030(2) 0.024(2) 0.0054(18) 0.0076(17) 0.0016(17)
O51 0.030(2) 0.027(2) 0.025(2) 0.0001(18) 0.0102(19) 0.0015(19)
O52 0.022(2) 0.027(2) 0.023(2) -0.0018(17) 0.0061(18) -0.0008(17)
O53 0.018(2) 0.022(2) 0.027(2) 0.0009(17) 0.0083(18) 0.0000(16)
O54 0.021(2) 0.027(2) 0.019(2) 0.0027(17) 0.0036(17) 0.0018(17)
O55 0.021(2) 0.024(2) 0.019(2) -0.0008(16) 0.0065(17) -0.0008(16)
O56 0.019(2) 0.023(2) 0.026(2) 0.0021(17) 0.0080(17) -0.0013(16)
O57 0.020(2) 0.026(2) 0.027(2) -0.0013(18) 0.0068(18) -0.0006(17)
O58 0.022(2) 0.029(2) 0.029(2) 0.0013(18) 0.0092(19) 0.0016(18)
O59 0.024(2) 0.030(2) 0.022(2) 0.0023(18) 0.0058(18) 0.0002(18)
O60 0.023(2) 0.029(2) 0.029(3) 0.0042(18) 0.0091(19) 0.0009(18)
O61 0.028(2) 0.025(2) 0.030(3) 0.0034(18) 0.012(2) 0.0020(18)
O62 0.026(2) 0.023(2) 0.028(2) -0.0012(17) 0.0094(19) -0.0023(17)
O63 0.024(2) 0.023(2) 0.027(2) 0.0002(17) 0.0087(18) -0.0019(17)
O64 0.024(2) 0.027(2) 0.030(3) 0.0063(18) 0.0117(19) 0.0026(18)
O65 0.024(2) 0.026(2) 0.035(3) -0.0011(19) 0.011(2) -0.0009(18)
O66 0.032(3) 0.029(2) 0.037(3) -0.005(2) 0.010(2) -0.004(2)
O67 0.030(3) 0.033(3) 0.029(3) 0.001(2) 0.010(2) 0.000(2)
O68 0.033(3) 0.029(2) 0.040(3) 0.004(2) 0.014(2) 0.002(2)
O69 0.029(2) 0.031(2) 0.029(3) -0.0020(19) 0.012(2) 0.0008(19)
O70 0.024(2) 0.033(2) 0.028(3) 0.0006(19) 0.0064(19) 0.0033(19)

loop_
_atom_type_symbol
_atom_type_description
_atom_type_scat_dispersion_real
_atom_type_scat_dispersion_imag
_atom_type_scat_source
C C 0.0033 0.0016 'International Tables Vol C Tables 4.2.6.8 and 6.1.1.4'
N N 0.0061 0.0033 'International Tables Vol C Tables 4.2.6.8 and 6.1.1.4'
O O 0.0106 0.0060 'International Tables Vol C Tables 4.2.6.8 and 6.1.1.4'
Si Si 0.0817 0.0704 'International Tables Vol C Tables 4.2.6.8 and 6.1.1.4'
W W -0.8490 6.8722 'International Tables Vol C Tables 4.2.6.8 and 6.1.1.4'
Mn Mn 0.3368 0.7283 'International Tables Vol C Tables 4.2.6.8 and 6.1.1.4'
Ga Ga 0.2307 1.6083 'International Tables Vol C Tables 4.2.6.8 and 6.1.1.4'

loop_
_geom_angle_atom_site_label_1
_geom_angle_atom_site_label_2
_geom_angle_atom_site_label_3
_geom_angle
O7 W1 O18 103.8(2)
O7 W1 O23 105.3(2)
O18 W1 O23 88.1(2)
O7 W1 O13 99.7(2)
O18 W1 O13 156.5(2)
O23 W1 O13 87.3(2)
O7 W1 O1 94.7(2)
O18 W1 O1 89.91(19)
O23 W1 O1 159.9(2)
O13 W1 O1 86.54(19)
O7 W1 O19 164.9(2)
O18 W1 O19 84.41(18)
O23 W1 O19 87.47(18)
O13 W1 O19 72.33(17)
O1 W1 O19 72.39(16)
O7 W1 Mn1 62.77(17)
O18 W1 Mn1 107.34(14)
O23 W1 Mn1 162.01(14)
O13 W1 Mn1 81.99(14)
O1 W1 Mn1 33.80(13)
O19 W1 Mn1 102.85(10)
O8 W2 O24 104.5(2)
O8 W2 O14 104.0(2)
O24 W2 O14 87.3(2)
O8 W2 O13 100.3(2)
O24 W2 O13 88.5(2)
O14 W2 O13 155.7(2)
O8 W2 O2 95.0(2)
O24 W2 O2 160.56(19)
O14 W2 O2 88.43(19)
O13 W2 O2 87.63(19)
O8 W2 O19 165.7(2)
O24 W2 O19 87.99(18)
O14 W2 O19 83.33(18)
O13 W2 O19 72.58(17)
O2 W2 O19 72.68(16)
O9 W3 O3 99.6(2)
O9 W3 O15 99.8(2)
O3 W3 O15 90.9(2)
O9 W3 O14 100.9(2)
O3 W3 O14 90.5(2)
O15 W3 O14 158.7(2)
O9 W3 O25 101.9(2)
O3 W3 O25 158.4(2)
O15 W3 O25 88.0(2)
O14 W3 O25 83.0(2)
O9 W3 O20 172.7(2)
O3 W3 O20 75.73(19)
O15 W3 O20 74.84(19)
O14 W3 O20 84.94(18)
O25 W3 O20 83.15(18)
O9 W3 Mn3 132.23(18)
O3 W3 Mn3 32.82(15)
O15 W3 Mn3 82.26(15)
O14 W3 Mn3 87.47(14)
O25 W3 Mn3 125.89(14)
O20 W3 Mn3 42.91(11)
O10 W4 O4 101.7(2)
O10 W4 O16 101.7(2)
O4 W4 O16 91.3(2)
O10 W4 O15 99.7(2)
O4 W4 O15 91.9(2)
O16 W4 O15 157.3(2)
O10 W4 O26 100.6(2)
O4 W4 O26 157.7(2)
O16 W4 O26 83.1(2)
O15 W4 O26 85.6(2)
O10 W4 O20 173.6(2)
O4 W4 O20 76.59(18)
O16 W4 O20 84.58(18)
O15 W4 O20 74.33(18)
O26 W4 O20 81.39(18)
O10 W4 Mn3 134.91(18)
O4 W4 Mn3 33.51(14)
O16 W4 Mn3 87.93(14)
O15 W4 Mn3 82.39(14)
O26 W4 Mn3 124.39(14)
O20 W4 Mn3 43.08(11)
O11 W5 O5 102.0(2)
O11 W5 O16 101.0(2)
O5 W5 O16 91.0(2)
O11 W5 O17 99.9(2)
O5 W5 O17 91.4(2)
O16 W5 O17 157.9(2)
O11 W5 O27 99.8(2)
O5 W5 O27 158.2(2)
O16 W5 O27 84.1(2)
O17 W5 O27 85.6(2)
O11 W5 O21 173.6(2)
O5 W5 O21 76.32(18)
O16 W5 O21 85.19(18)
O17 W5 O21 74.07(18)
O27 W5 O21 82.14(18)
O11 W5 Mn4 135.09(17)
O5 W5 Mn4 33.35(14)
O16 W5 Mn4 87.87(14)
O17 W5 Mn4 82.14(14)
O27 W5 Mn4 125.04(14)
O21 W5 Mn4 42.97(11)
O12 W6 O6 100.3(2)
O12 W6 O17 99.2(2)
O6 W6 O17 92.1(2)
O12 W6 O18 102.7(2)
O6 W6 O18 90.5(2)
O17 W6 O18 157.2(2)
O12 W6 O28 101.4(2)
O6 W6 O28 158.2(2)
O17 W6 O28 86.8(2)
O18 W6 O28 82.5(2)
O12 W6 O21 172.3(2)
O6 W6 O21 76.52(18)
O17 W6 O21 74.20(18)
O18 W6 O21 84.41(18)
O28 W6 O21 82.22(18)
O12 W6 Mn4 133.39(17)
O6 W6 Mn4 33.46(15)
O17 W6 Mn4 82.50(14)
O18 W6 Mn4 87.27(14)
O28 W6 Mn4 125.11(14)
O21 W6 Mn4 43.06(11)
O32 W7 O28 102.1(2)
O32 W7 O31 100.4(2)
O28 W7 O31 91.5(2)
O32 W7 O29 99.3(2)
O28 W7 O29 158.2(2)
O31 W7 O29 88.8(2)
O32 W7 O23 100.2(2)
O28 W7 O23 85.2(2)
O31 W7 O23 159.4(2)
O29 W7 O23 86.9(2)
O32 W7 O22 170.7(2)
O28 W7 O22 86.20(19)
O31 W7 O22 74.88(19)
O29 W7 O22 72.79(18)
O23 W7 O22 84.61(18)
O33 W8 O25 103.2(2)
O33 W8 O30 100.2(2)
O25 W8 O30 90.3(2)
O33 W8 O29 99.7(2)
O25 W8 O29 156.8(2)
O30 W8 O29 89.5(2)
O33 W8 O24 100.8(2)
O25 W8 O24 84.9(2)
O30 W8 O24 159.0(2)
O29 W8 O24 87.0(2)
O33 W8 O22 170.3(2)
O25 W8 O22 85.22(18)
O30 W8 O22 74.63(19)
O29 W8 O22 72.35(18)
O24 W8 O22 84.59(18)
O34 W9 O26 102.4(2)
O34 W9 O27 103.1(2)
O26 W9 O27 88.4(2)
O34 W9 O30 98.9(2)
O26 W9 O30 88.9(2)
O27 W9 O30 157.9(2)
O34 W9 O31 99.7(2)
O26 W9 O31 157.8(2)
O27 W9 O31 88.5(2)
O30 W9 O31 85.8(2)
O34 W9 O22 168.1(2)
O26 W9 O22 85.81(18)
O27 W9 O22 85.51(18)
O30 W9 O22 72.44(18)
O31 W9 O22 72.03(18)
O41 W10 O57 105.4(2)
O41 W10 O52 103.8(2)
O57 W10 O52 87.9(2)
O41 W10 O47 99.2(2)
O57 W10 O47 87.95(19)
O52 W10 O47 156.9(2)
O41 W10 O35 94.6(2)
O57 W10 O35 159.94(19)
O52 W10 O35 89.04(19)
O47 W10 O35 87.15(19)
O41 W10 O53 164.8(2)
O57 W10 O53 87.50(17)
O52 W10 O53 84.30(18)
O47 W10 O53 72.79(17)
O35 W10 O53 72.47(17)
O41 W10 Mn4 62.49(17)
O57 W10 Mn4 162.60(14)
O52 W10 Mn4 106.69(14)
O47 W10 Mn4 82.21(13)
O35 W10 Mn4 34.05(12)
O53 W10 Mn4 103.10(11)
O42 W11 O48 103.3(2)
O42 W11 O58 104.9(2)
O48 W11 O58 87.6(2)
O42 W11 O47 100.1(2)
O48 W11 O47 156.55(19)
O58 W11 O47 88.2(2)
O42 W11 O36 94.2(2)
O48 W11 O36 88.81(19)
O58 W11 O36 160.87(19)
O47 W11 O36 87.58(19)
O42 W11 O53 165.2(2)
O48 W11 O53 83.79(18)
O58 W11 O53 88.19(17)
O47 W11 O53 73.00(17)
O36 W11 O53 72.74(16)
O42 W11 Mn3 62.77(17)
O48 W11 Mn3 106.23(14)
O58 W11 Mn3 162.94(14)
O47 W11 Mn3 82.79(13)
O36 W11 Mn3 33.43(12)
O53 W11 Mn3 102.91(11)
O43 W12 O37 100.8(2)
O43 W12 O49 101.3(2)
O37 W12 O49 92.1(2)
O43 W12 O48 100.7(2)
O37 W12 O48 89.9(2)
O49 W12 O48 157.1(2)
O43 W12 O59 101.0(2)
O37 W12 O59 157.87(19)
O49 W12 O59 87.4(2)
O48 W12 O59 82.34(19)
O43 W12 O54 174.6(2)
O37 W12 O54 76.24(18)
O49 W12 O54 74.50(18)
O48 W12 O54 83.85(18)
O59 W12 O54 82.31(17)
O43 W12 Mn2 134.01(18)
O37 W12 Mn2 33.42(14)
O49 W12 Mn2 82.43(15)
O48 W12 Mn2 86.80(14)
O59 W12 Mn2 124.96(14)
O54 W12 Mn2 42.83(11)
O44 W13 O38 102.2(2)
O44 W13 O50 101.7(2)
O38 W13 O50 91.6(2)
O44 W13 O49 98.8(2)
O38 W13 O49 90.9(2)
O50 W13 O49 158.37(19)
O44 W13 O60 99.7(2)
O38 W13 O60 158.1(2)
O50 W13 O60 84.2(2)
O49 W13 O60 85.6(2)
O44 W13 O54 172.5(2)
O38 W13 O54 76.64(18)
O50 W13 O54 85.82(17)
O49 W13 O54 73.87(18)
O60 W13 O54 81.66(18)
O44 W13 Mn2 135.74(18)
O38 W13 Mn2 33.85(14)
O50 W13 Mn2 88.21(14)
O49 W13 Mn2 81.97(15)
O60 W13 Mn2 124.38(14)
O54 W13 Mn2 42.80(11)
O45 W14 O39 101.8(2)
O45 W14 O51 99.7(2)
O39 W14 O51 92.2(2)
O45 W14 O50 102.0(2)
O39 W14 O50 90.9(2)
O51 W14 O50 156.90(19)
O45 W14 O61 100.2(2)
O39 W14 O61 157.9(2)
O51 W14 O61 85.6(2)
O50 W14 O61 83.0(2)
O45 W14 O55 173.0(2)
O39 W14 O55 76.46(18)
O51 W14 O55 73.66(18)
O50 W14 O55 84.83(17)
O61 W14 O55 81.86(17)
O45 W14 Mn1 135.07(18)
O39 W14 Mn1 33.66(14)
O51 W14 Mn1 81.87(14)
O50 W14 Mn1 88.10(14)
O61 W14 Mn1 124.58(14)
O55 W14 Mn1 42.81(11)
O46 W15 O40 102.1(2)
O46 W15 O51 99.0(2)
O40 W15 O51 91.3(2)
O46 W15 O52 101.9(2)
O40 W15 O52 90.8(2)
O51 W15 O52 158.1(2)
O46 W15 O62 100.0(2)
O40 W15 O62 157.8(2)
O51 W15 O62 87.1(2)
O52 W15 O62 82.77(19)
O46 W15 O55 172.5(2)
O40 W15 O55 76.03(18)
O51 W15 O55 73.84(18)
O52 W15 O55 85.51(17)
O62 W15 O55 82.27(18)
O46 W15 Mn1 134.84(17)
O40 W15 Mn1 33.11(15)
O51 W15 Mn1 81.95(15)
O52 W15 Mn1 87.99(14)
O62 W15 Mn1 125.03(14)
O55 W15 Mn1 42.93(11)
O66 W16 O62 103.1(2)
O66 W16 O65 101.1(2)
O62 W16 O65 90.6(2)
O66 W16 O63 100.1(2)
O62 W16 O63 156.4(2)
O65 W16 O63 89.3(2)
O66 W16 O57 100.0(2)
O62 W16 O57 84.51(19)
O65 W16 O57 158.9(2)
O63 W16 O57 87.15(19)
O66 W16 O56 171.0(2)
O62 W16 O56 85.08(18)
O65 W16 O56 74.65(19)
O63 W16 O56 72.17(17)
O57 W16 O56 84.50(17)
O67 W17 O59 103.2(2)
O67 W17 O64 99.9(2)
O59 W17 O64 91.7(2)
O67 W17 O63 99.2(2)
O59 W17 O63 157.16(19)
O64 W17 O63 89.1(2)
O67 W17 O58 100.5(2)
O59 W17 O58 84.9(2)
O64 W17 O58 159.53(19)
O63 W17 O58 86.4(2)
O67 W17 O56 170.1(2)
O59 W17 O56 85.69(18)
O64 W17 O56 75.09(18)
O63 W17 O56 72.48(17)
O58 W17 O56 84.52(18)
O68 W18 O61 103.2(2)
O68 W18 O60 102.2(2)
O61 W18 O60 88.2(2)
O68 W18 O65 100.2(2)
O61 W18 O65 89.7(2)
O60 W18 O65 157.3(2)
O68 W18 O64 98.2(2)
O61 W18 O64 158.6(2)
O60 W18 O64 88.2(2)
O65 W18 O64 85.5(2)
O68 W18 O56 167.9(2)
O61 W18 O56 86.56(18)
O60 W18 O56 85.00(18)
O65 W18 O56 72.34(18)
O64 W18 O56 72.10(17)
O20 Si1 O21 110.1(2)
O20 Si1 O22 109.5(2)
O21 Si1 O22 109.1(2)
O20 Si1 O19 108.4(2)
O21 Si1 O19 108.6(2)
O22 Si1 O19 111.1(2)
O55 Si2 O54 110.2(2)
O55 Si2 O56 109.5(2)
O54 Si2 O56 108.9(2)
O55 Si2 O53 108.7(2)
O54 Si2 O53 108.6(2)
O56 Si2 O53 111.0(2)
O40 Mn1 O39 90.0(2)
O40 Mn1 O1 91.6(2)
O39 Mn1 O1 178.2(2)
O40 Mn1 O70 175.7(2)
O39 Mn1 O70 86.5(2)
O1 Mn1 O70 91.9(2)
O40 Mn1 O55 80.11(19)
O39 Mn1 O55 80.54(19)
O1 Mn1 O55 99.04(18)
O70 Mn1 O55 96.89(19)
O40 Mn1 W15 32.31(14)
O39 Mn1 W15 84.94(15)
O1 Mn1 W15 96.04(14)
O70 Mn1 W15 144.59(15)
O55 Mn1 W15 47.80(12)
O40 Mn1 W14 84.20(15)
O39 Mn1 W14 32.53(14)
O1 Mn1 W14 147.03(14)
O70 Mn1 W14 91.55(15)
O55 Mn1 W14 48.01(12)
W15 Mn1 W14 63.98(2)
O40 Mn1 W1 94.81(15)
O39 Mn1 W1 145.63(15)
O1 Mn1 W1 34.87(13)
O70 Mn1 W1 89.45(15)
O55 Mn1 W1 133.82(12)
W15 Mn1 W1 116.00(3)
W14 Mn1 W1 177.76(4)
O37 Mn2 O38 89.3(2)
O37 Mn2 O2 92.4(2)
O38 Mn2 O2 178.2(2)
O37 Mn2 O70 176.1(2)
O38 Mn2 O70 87.2(2)
O2 Mn2 O70 91.1(2)
O37 Mn2 O54 80.08(19)
O38 Mn2 O54 80.49(19)
O2 Mn2 O54 100.40(18)
O70 Mn2 O54 97.5(2)
O37 Mn2 W12 32.65(14)
O38 Mn2 W12 83.98(15)
O2 Mn2 W12 97.81(14)
O70 Mn2 W12 144.75(16)
O54 Mn2 W12 47.43(12)
O37 Mn2 W13 84.57(15)
O38 Mn2 W13 32.94(15)
O2 Mn2 W13 147.90(14)
O70 Mn2 W13 91.50(15)
O54 Mn2 W13 47.56(12)
W12 Mn2 W13 63.59(2)
O3 Mn3 O4 89.4(2)
O3 Mn3 O36 92.2(2)
O4 Mn3 O36 178.4(2)
O3 Mn3 O69 174.9(2)
O4 Mn3 O69 86.6(2)
O36 Mn3 O69 91.7(2)
O3 Mn3 O20 79.8(2)
O4 Mn3 O20 80.51(19)
O36 Mn3 O20 99.78(18)
O69 Mn3 O20 96.4(2)
O3 Mn3 W4 83.88(15)
O4 Mn3 W4 32.61(15)
O36 Mn3 W4 147.66(13)
O69 Mn3 W4 91.06(15)
O20 Mn3 W4 47.90(12)
O3 Mn3 W3 32.44(15)
O4 Mn3 W3 84.47(15)
O36 Mn3 W3 96.91(13)
O69 Mn3 W3 143.60(15)
O20 Mn3 W3 47.35(12)
W4 Mn3 W3 63.63(2)
O3 Mn3 W11 97.13(15)
O4 Mn3 W11 144.94(15)
O36 Mn3 W11 34.76(13)
O69 Mn3 W11 87.95(15)
O20 Mn3 W11 134.54(13)
W4 Mn3 W11 177.47(4)
W3 Mn3 W11 118.31(3)
O5 Mn4 O6 89.5(2)
O5 Mn4 O35 178.7(2)
O6 Mn4 O35 91.5(2)
O5 Mn4 O69 86.9(2)
O6 Mn4 O69 175.7(2)
O35 Mn4 O69 92.1(2)
O5 Mn4 O21 80.23(19)
O6 Mn4 O21 80.42(19)
O35 Mn4 O21 99.08(18)
O69 Mn4 O21 96.6(2)
O5 Mn4 W6 84.21(15)
O6 Mn4 W6 32.63(14)
O35 Mn4 W6 96.16(14)
O69 Mn4 W6 144.31(15)
O21 Mn4 W6 47.79(12)
O5 Mn4 W5 32.69(14)
O6 Mn4 W5 84.51(14)
O35 Mn4 W5 146.61(14)
O69 Mn4 W5 91.17(15)
O21 Mn4 W5 47.55(12)
W6 Mn4 W5 63.75(2)
O5 Mn4 W10 145.52(14)
O6 Mn4 W10 95.06(14)
O35 Mn4 W10 35.20(13)
O69 Mn4 W10 89.26(15)
O21 Mn4 W10 134.23(13)
W6 Mn4 W10 116.67(3)
W5 Mn4 W10 178.09(4)
O1 Ga1 O36 179.55(19)
O1 Ga1 O2 87.04(19)
O36 Ga1 O2 93.26(19)
O1 Ga1 O35 92.25(19)
O36 Ga1 O35 87.45(19)
O2 Ga1 O35 179.24(18)
O1 Ga1 O19 81.34(18)
O36 Ga1 O19 99.04(18)
O2 Ga1 O19 81.61(18)
O35 Ga1 O19 98.00(18)
O1 Ga1 O53 98.04(18)
O36 Ga1 O53 81.58(18)
O2 Ga1 O53 99.31(18)
O35 Ga1 O53 81.07(18)
O19 Ga1 O53 178.88(18)
Mn1 O1 Ga1 130.6(2)
Mn1 O1 W1 111.3(2)
Ga1 O1 W1 111.9(2)
Mn2 O2 Ga1 129.7(2)
Mn2 O2 W2 112.8(2)
Ga1 O2 W2 111.3(2)
W3 O3 Mn3 114.7(3)
W4 O4 Mn3 113.9(2)
W5 O5 Mn4 114.0(2)
W6 O6 Mn4 113.9(2)
W2 O13 W1 124.5(2)
W2 O14 W3 152.2(3)
W3 O15 W4 119.0(2)
W5 O16 W4 154.7(3)
W6 O17 W5 119.6(2)
W1 O18 W6 152.4(3)
Si1 O19 Ga1 126.6(2)
Si1 O19 W1 120.8(2)
Ga1 O19 W1 94.30(17)
Si1 O19 W2 121.3(2)
Ga1 O19 W2 94.35(17)
W1 O19 W2 90.63(15)
Si1 O20 Mn3 122.2(2)
Si1 O20 W3 126.1(3)
Mn3 O20 W3 89.75(17)
Si1 O20 W4 127.4(3)
Mn3 O20 W4 89.02(16)
W3 O20 W4 91.04(16)
Si1 O21 Mn4 122.0(3)
Si1 O21 W5 126.7(2)
Mn4 O21 W5 89.48(17)
Si1 O21 W6 127.0(2)
Mn4 O21 W6 89.15(17)
W5 O21 W6 91.17(16)
Si1 O22 W7 125.3(3)
Si1 O22 W8 125.3(3)
W7 O22 W8 93.39(16)
Si1 O22 W9 120.3(2)
W7 O22 W9 91.80(16)
W8 O22 W9 91.39(16)
W1 O23 W7 148.6(3)
W2 O24 W8 149.4(3)
W8 O25 W3 153.6(3)
W9 O26 W4 151.1(3)
W9 O27 W5 150.2(3)
W7 O28 W6 153.5(3)
W8 O29 W7 121.2(2)
W8 O30 W9 121.5(2)
W7 O31 W9 121.2(2)
Mn4 O35 Ga1 130.5(2)
Mn4 O35 W10 110.7(2)
Ga1 O35 W10 112.0(2)
Mn3 O36 Ga1 130.2(2)
Mn3 O36 W11 111.8(2)
Ga1 O36 W11 111.4(2)
W12 O37 Mn2 113.9(2)
W13 O38 Mn2 113.2(2)
W14 O39 Mn1 113.8(2)
W15 O40 Mn1 114.6(2)
W10 O47 W11 123.6(2)
W11 O48 W12 152.8(3)
W12 O49 W13 119.6(2)
W13 O50 W14 154.2(3)
W14 O51 W15 120.4(2)
W10 O52 W15 151.3(3)
Si2 O53 Ga1 126.5(2)
Si2 O53 W11 121.0(2)
Ga1 O53 W11 94.21(17)
Si2 O53 W10 121.3(2)
Ga1 O53 W10 94.44(17)
W11 O53 W10 90.58(15)
Si2 O54 Mn2 121.7(2)
Si2 O54 W12 127.0(2)
Mn2 O54 W12 89.74(17)
Si2 O54 W13 126.4(3)
Mn2 O54 W13 89.65(17)
W12 O54 W13 91.24(15)
Si2 O55 Mn1 122.3(2)
Si2 O55 W15 126.3(2)
Mn1 O55 W15 89.27(16)
Si2 O55 W14 127.3(2)
Mn1 O55 W14 89.18(16)
W15 O55 W14 91.10(15)
Si2 O56 W17 125.6(3)
Si2 O56 W16 125.1(2)
W17 O56 W16 93.39(15)
Si2 O56 W18 120.3(2)
W17 O56 W18 91.63(15)
W16 O56 W18 91.39(16)
W10 O57 W16 149.6(3)
W11 O58 W17 148.6(3)
W17 O59 W12 154.2(3)
W18 O60 W13 150.4(3)
W18 O61 W14 151.2(3)
W16 O62 W15 154.2(3)
W16 O63 W17 121.6(2)
W17 O64 W18 121.1(2)
W16 O65 W18 121.6(2)
Mn4 O69 Mn3 128.6(3)
Mn2 O70 Mn1 127.8(3)
C121 N101 C131 111.8(6)
C121 N101 C111 105.5(6)
C131 N101 C111 111.4(6)
C121 N101 C101 111.6(6)
C131 N101 C101 104.9(6)
C111 N101 C101 111.7(6)
C102 C101 N101 113.6(6)
C101 C102 C103 109.2(7)
C104 C103 C102 108.3(8)
N101 C111 C112 115.3(7)
C111 C112 C113 109.6(7)
C112 C113 C114 112.3(8)
N101 C121 C122 116.3(7)
C121 C122 C123 108.5(7)
C124 C123 C122 112.8(9)
N101 C131 C132 114.0(6)
C133 C132 C131 108.1(7)
C132 C133 C134 109.9(8)
C231 N201 C201 111.3(7)
C231 N201 C221 111.0(7)
C201 N201 C221 104.5(7)
C231 N201 C211 107.8(7)
C201 N201 C211 110.9(7)
C221 N201 C211 111.4(7)
N201 C201 C202 115.1(8)
C203 C202 C201 108.6(8)
C202 C203 C204 112.4(8)
C212 C211 N201 114.8(9)
C211 C212 C213 116.1(10)
C214 C213 C212 112.1(11)
C222 C221 N201 113.2(7)
C221 C222 C223 108.1(8)
C224 C223 C222 113.6(9)
N201 C231 C232 113.2(9)
C233 C232 C231 115.1(11)
C232 C233 C234 110.9(12)
C321 N301 C331 111.6(6)
C321 N301 C311 111.4(6)
C331 N301 C311 107.1(6)
C321 N301 C301 105.7(6)
C331 N301 C301 110.9(6)
C311 N301 C301 110.3(6)
C302 C301 N301 114.9(7)
C301 C302 C303 108.4(7)
C304 C303 C302 111.0(8)
N301 C311 C312 113.8(7)
C311 C312 C313 112.4(8)
C314 C313 C312 111.5(10)
N301 C321 C322 113.6(6)
C321 C322 C323 111.7(7)
C324 C323 C322 112.4(9)
N301 C331 C332 114.2(7)
C331 C332 C333 109.4(7)
C334 C333 C332 109.0(8)
C431 N401 C411 104.5(7)
C431 N401 C401 112.6(8)
C411 N401 C401 112.6(7)
C431 N401 C421 113.3(8)
C411 N401 C421 109.0(7)
C401 N401 C421 104.9(8)
N401 C401 C402 112.7(8)
C401 C402 C403 107.3(9)
C404 C403 C402 114.7(10)
C412 C411 N401 117.1(9)
C411 C412 C413 110.0(12)
C414 C413 C412 109.9(13)
C422 C421 N401 114.6(10)
C421 C422 C423 103.9(11)
C424 C423 C422 107.3(12)
N401 C431 C432 112.2(11)
C431 C432 C433 106.1(13)
C434 C433 C432 107.5(16)
C521 N501 C511 108.6(6)
C521 N501 C531 109.7(6)
C511 N501 C531 111.6(6)
C521 N501 C501 111.7(6)
C511 N501 C501 107.9(6)
C531 N501 C501 107.4(6)
C502 C501 N501 115.1(6)
C503 C502 C501 107.6(7)
C502 C503 C504 110.9(8)
N501 C511 C512 114.1(7)
C511 C512 C513 107.5(8)
C514 C513 C512 110.4(9)
C522 C521 N501 114.8(7)
C521 C522 C523 109.5(7)
C524 C523 C522 114.7(8)
C532 C531 N501 114.6(7)
C533 C532 C531 109.6(7)
C532 C533 C534 111.9(9)
C631 N601 C601 106.4(9)
C631 N601 C611 112.0(9)
C601 N601 C611 112.3(8)
C631 N601 C621 111.7(9)
C601 N601 C621 109.8(8)
C611 N601 C621 104.7(8)
C602 C601 N601 115.5(9)
C601 C602 C603 108.1(9)
C602 C603 C604 112.3(10)
N601 C611 C612 114.9(9)
C611 C612 C613 108.4(10)
C614 C613 C612 112.9(12)
C622 C621 N601 113.8(9)
C621 C622 C623 108.6(11)
C624 C623 C622 109.3(12)
N601 C631 C632 112.8(11)
C631 C632 C633 106.3(13)
C634 C633 C632 112.3(17)
C711 N701 C721 113.6(8)
C711 N701 C701 111.5(8)
C721 N701 C701 105.5(7)
C711 N701 C731 105.2(8)
C721 N701 C731 111.2(8)
C701 N701 C731 109.9(8)
N701 C701 C702 115.3(8)
C701 C702 C703 107.9(8)
C702 C703 C704 113.9(9)
C712 C711 N701 118.0(10)
C713 C712 C711 119.2(12)
C712 C713 C714 112.0(12)
N701 C721 C722 114.8(8)
C723 C722 C721 108.8(8)
C724 C723 C722 114.4(9)
N701 C731 C732 113.6(10)
C733 C732 C731 110.0(13)
C734 C733 C732 125(3)
C11 N11 O11A 124.5(11)
C11 N11 O12A 116.3(10)
O11A N11 O12A 119.0(9)
C21 N21 O21A 125.1(11)
C21 N21 O22A 119.4(10)
O21A N21 O22A 115.4(9)
O31A N31 O32A 119.7(13)
O31A N31 C31 120.9(12)
O32A N31 C31 118.7(12)
C41 N41 O42A 80.1(15)
C41 N41 O41A 121(2)
O42A N41 O41A 79.6(14)

loop_
_geom_bond_atom_site_label_1
_geom_bond_atom_site_label_2
_geom_bond_distance
W1 O7 1.716(5)
W1 O18 1.875(5)
W1 O23 1.883(5)
W1 O13 1.930(5)
W1 O1 1.973(4)
W1 O19 2.382(4)
W1 Mn1 3.2147(11)
W2 O8 1.720(5)
W2 O24 1.882(5)
W2 O14 1.883(5)
W2 O13 1.904(5)
W2 O2 1.979(4)
W2 O19 2.389(4)
W3 O9 1.720(5)
W3 O3 1.865(5)
W3 O15 1.924(5)
W3 O14 1.946(5)
W3 O25 1.949(5)
W3 O20 2.323(5)
W3 Mn3 3.1585(11)
W4 O10 1.721(5)
W4 O4 1.855(5)
W4 O16 1.921(5)
W4 O15 1.935(5)
W4 O26 1.979(5)
W4 O20 2.336(5)
W4 Mn3 3.1479(11)
W5 O11 1.722(5)
W5 O5 1.861(4)
W5 O16 1.920(5)
W5 O17 1.930(5)
W5 O27 1.963(5)
W5 O21 2.324(5)
W5 Mn4 3.1494(10)
W6 O12 1.720(5)
W6 O6 1.854(5)
W6 O17 1.916(5)
W6 O18 1.942(4)
W6 O28 1.976(5)
W6 O21 2.329(5)
W6 Mn4 3.1440(11)
W7 O32 1.719(5)
W7 O28 1.884(5)
W7 O31 1.904(5)
W7 O29 1.941(5)
W7 O23 1.948(5)
W7 O22 2.305(5)
W8 O33 1.709(5)
W8 O25 1.896(5)
W8 O30 1.907(5)
W8 O29 1.932(5)
W8 O24 1.952(5)
W8 O22 2.331(5)
W9 O34 1.729(5)
W9 O26 1.870(5)
W9 O27 1.876(5)
W9 O30 1.961(5)
W9 O31 1.961(5)
W9 O22 2.385(5)
W10 O41 1.720(5)
W10 O57 1.879(5)
W10 O52 1.885(5)
W10 O47 1.920(5)
W10 O35 1.970(4)
W10 O53 2.390(4)
W10 Mn4 3.1958(10)
W11 O42 1.719(5)
W11 O48 1.881(5)
W11 O58 1.881(5)
W11 O47 1.925(5)
W11 O36 1.979(4)
W11 O53 2.378(4)
W11 Mn3 3.2227(11)
W12 O43 1.713(5)
W12 O37 1.861(5)
W12 O49 1.909(5)
W12 O48 1.945(5)
W12 O59 1.969(5)
W12 O54 2.322(4)
W12 Mn2 3.1533(10)
W13 O44 1.730(5)
W13 O38 1.866(5)
W13 O50 1.910(5)
W13 O49 1.938(5)
W13 O60 1.967(5)
W13 O54 2.328(4)
W13 Mn2 3.1550(11)
W14 O45 1.717(5)
W14 O39 1.854(5)
W14 O51 1.919(5)
W14 O50 1.925(5)
W14 O61 1.977(5)
W14 O55 2.345(4)
W14 Mn1 3.1545(11)
W15 O46 1.723(5)
W15 O40 1.850(5)
W15 O51 1.927(5)
W15 O52 1.945(5)
W15 O62 1.968(5)
W15 O55 2.332(4)
W15 Mn1 3.1473(11)
W16 O66 1.718(5)
W16 O62 1.891(5)
W16 O65 1.903(5)
W16 O63 1.929(5)
W16 O57 1.950(5)
W16 O56 2.324(5)
W17 O67 1.715(5)
W17 O59 1.880(5)
W17 O64 1.896(5)
W17 O63 1.932(5)
W17 O58 1.958(5)
W17 O56 2.309(4)
W18 O68 1.713(5)
W18 O61 1.863(5)
W18 O60 1.873(5)
W18 O65 1.957(5)
W18 O64 1.968(5)
W18 O56 2.384(4)
Si1 O20 1.614(5)
Si1 O21 1.623(5)
Si1 O22 1.622(5)
Si1 O19 1.649(5)
Si2 O55 1.613(5)
Si2 O54 1.626(5)
Si2 O56 1.629(5)
Si2 O53 1.643(5)
Mn1 O40 1.890(5)
Mn1 O39 1.911(5)
Mn1 O1 1.920(4)
Mn1 O70 1.972(5)
Mn1 O55 2.144(4)
Mn2 O37 1.900(5)
Mn2 O38 1.912(5)
Mn2 O2 1.913(5)
Mn2 O70 1.958(5)
Mn2 O54 2.144(5)
Mn3 O3 1.885(5)
Mn3 O4 1.901(5)
Mn3 O36 1.913(4)
Mn3 O69 1.962(5)
Mn3 O20 2.150(5)
Mn4 O5 1.895(5)
Mn4 O6 1.896(5)
Mn4 O35 1.913(4)
Mn4 O69 1.959(5)
Mn4 O21 2.147(4)
Ga1 O1 1.944(4)
Ga1 O36 1.946(4)
Ga1 O2 1.959(4)
Ga1 O35 1.961(4)
Ga1 O19 2.033(4)
Ga1 O53 2.038(4)
N101 C121 1.510(10)
N101 C131 1.519(10)
N101 C111 1.523(10)
N101 C101 1.536(10)
C101 C102 1.520(12)
C102 C103 1.553(13)
C103 C104 1.538(15)
C111 C112 1.521(12)
C112 C113 1.545(13)
C113 C114 1.548(15)
C121 C122 1.526(12)
C122 C123 1.530(14)
C123 C124 1.523(14)
C131 C132 1.555(11)
C132 C133 1.523(13)
C133 C134 1.540(14)
N201 C231 1.512(13)
N201 C201 1.527(12)
N201 C221 1.532(11)
N201 C211 1.538(12)
C201 C202 1.552(13)
C202 C203 1.518(13)
C203 C204 1.540(13)
C211 C212 1.491(15)
C212 C213 1.562(18)
C213 C214 1.514(19)
C221 C222 1.530(13)
C222 C223 1.570(15)
C223 C224 1.494(17)
C231 C232 1.519(15)
C232 C233 1.481(18)
C233 C234 1.58(2)
N301 C321 1.524(10)
N301 C331 1.522(10)
N301 C311 1.534(11)
N301 C301 1.537(10)
C301 C302 1.522(12)
C302 C303 1.555(13)
C303 C304 1.532(14)
C311 C312 1.534(13)
C312 C313 1.556(15)
C313 C314 1.479(17)
C321 C322 1.537(11)
C322 C323 1.537(13)
C323 C324 1.517(17)
C331 C332 1.533(12)
C332 C333 1.543(13)
C333 C334 1.534(14)
N401 C431 1.488(13)
N401 C411 1.516(12)
N401 C401 1.531(13)
N401 C421 1.543(14)
C401 C402 1.551(15)
C402 C403 1.560(15)
C403 C404 1.500(18)
C411 C412 1.505(17)
C412 C413 1.56(2)
C413 C414 1.51(2)
C421 C422 1.542(18)
C422 C423 1.727(19)
C423 C424 1.46(2)
C431 C432 1.54(2)
C432 C433 1.58(2)
C433 C434 1.46(3)
N501 C521 1.520(11)
N501 C511 1.528(11)
N501 C531 1.541(10)
N501 C501 1.554(10)
C501 C502 1.524(11)
C502 C503 1.520(12)
C503 C504 1.553(14)
C511 C512 1.543(13)
C512 C513 1.555(14)
C513 C514 1.553(17)
C521 C522 1.517(12)
C522 C523 1.551(13)
C523 C524 1.543(15)
C531 C532 1.525(12)
C532 C533 1.518(13)
C533 C534 1.537(15)
N601 C631 1.507(16)
N601 C601 1.531(14)
N601 C611 1.535(13)
N601 C621 1.535(13)
C601 C602 1.501(15)
C602 C603 1.540(15)
C603 C604 1.556(16)
C611 C612 1.554(15)
C612 C613 1.575(18)
C613 C614 1.52(2)
C621 C622 1.532(17)
C622 C623 1.58(2)
C623 C624 1.52(2)
C631 C632 1.528(19)
C632 C633 1.56(2)
C633 C634 1.43(3)
N701 C711 1.513(13)
N701 C721 1.519(12)
N701 C701 1.536(12)
N701 C731 1.537(14)
C701 C702 1.544(14)
C702 C703 1.544(15)
C703 C704 1.553(17)
C711 C712 1.476(17)
C712 C713 1.428(19)
C713 C714 1.68(2)
C721 C722 1.533(13)
C722 C723 1.525(14)
C723 C724 1.497(15)
C731 C732 1.569(18)
C732 C733 1.50(2)
C733 C734 1.37(4)
C11 N11 1.203(14)
N11 O11A 1.216(11)
N11 O12A 1.490(14)
C21 N21 1.165(13)
N21 O21A 1.210(12)
N21 O22A 1.540(14)
C31 N31 1.459(17)
N31 O31A 1.175(14)
N31 O32A 1.249(15)
C41 N41 1.37(3)
N41 O42A 1.84(2)
N41 O41A 1.41(2)

loop_
_geom_torsion_atom_site_label_1
_geom_torsion_atom_site_label_2
_geom_torsion_atom_site_label_3
_geom_torsion_atom_site_label_4
_geom_torsion
O9 W3 O3 Mn3 -174.4(3)
O15 W3 O3 Mn3 -74.2(3)
O14 W3 O3 Mn3 84.5(3)
O25 W3 O3 Mn3 12.4(7)
O20 W3 O3 Mn3 -0.1(2)
O4 Mn3 O3 W3 80.6(3)
O36 Mn3 O3 W3 -99.4(3)
O20 Mn3 O3 W3 0.1(2)
W4 Mn3 O3 W3 48.4(2)
W11 Mn3 O3 W3 -133.9(2)
O10 W4 O4 Mn3 173.5(3)
O16 W4 O4 Mn3 -84.3(3)
O15 W4 O4 Mn3 73.2(3)
O26 W4 O4 Mn3 -9.7(7)
O20 W4 O4 Mn3 -0.2(2)
O11 W5 O5 Mn4 -173.9(3)
O16 W5 O5 Mn4 84.6(3)
O17 W5 O5 Mn4 -73.4(3)
O27 W5 O5 Mn4 8.1(7)
O21 W5 O5 Mn4 -0.2(2)
O6 Mn4 O5 W5 80.6(3)
O69 Mn4 O5 W5 -97.1(3)
O21 Mn4 O5 W5 0.2(2)
W6 Mn4 O5 W5 48.3(2)
W10 Mn4 O5 W5 178.81(7)
O12 W6 O6 Mn4 172.7(3)
O17 W6 O6 Mn4 73.0(3)
O18 W6 O6 Mn4 -84.3(3)
O28 W6 O6 Mn4 -13.5(7)
O21 W6 O6 Mn4 -0.2(2)
O5 Mn4 O6 W6 -80.0(3)
O35 Mn4 O6 W6 99.1(3)
O21 Mn4 O6 W6 0.2(2)
W5 Mn4 O6 W6 -47.6(2)
W10 Mn4 O6 W6 134.2(2)
O8 W2 O14 W3 -133.3(6)
O24 W2 O14 W3 -29.0(6)
O13 W2 O14 W3 51.3(9)
O2 W2 O14 W3 132.0(6)
O19 W2 O14 W3 59.3(6)
O7 W1 O18 W6 134.0(6)
O23 W1 O18 W6 28.7(6)
O13 W1 O18 W6 -50.1(9)
O1 W1 O18 W6 -131.2(6)
O19 W1 O18 W6 -58.9(6)
Mn1 W1 O18 W6 -160.6(5)
O20 Si1 O19 Ga1 -59.5(4)
O21 Si1 O19 Ga1 60.1(4)
O22 Si1 O19 Ga1 -180.0(3)
O20 Si1 O19 W1 177.0(2)
O21 Si1 O19 W1 -63.4(3)
O22 Si1 O19 W1 56.5(3)
O20 Si1 O19 W2 64.7(3)
O21 Si1 O19 W2 -175.6(2)
O22 Si1 O19 W2 -55.7(3)
O21 Si1 O20 Mn3 -61.7(3)
O22 Si1 O20 Mn3 178.4(3)
O19 Si1 O20 Mn3 56.9(3)
O21 Si1 O20 W3 -178.7(3)
O22 Si1 O20 W3 61.4(4)
O19 Si1 O20 W3 -60.0(3)
O21 Si1 O20 W4 55.4(4)
O22 Si1 O20 W4 -64.5(4)
O19 Si1 O20 W4 174.1(3)
O20 Si1 O21 Mn4 61.4(3)
O22 Si1 O21 Mn4 -178.4(3)
O19 Si1 O21 Mn4 -57.2(3)
O20 Si1 O21 W5 -55.6(4)
O22 Si1 O21 W5 64.6(3)
O19 Si1 O21 W5 -174.1(3)
O20 Si1 O21 W6 178.1(3)
O22 Si1 O21 W6 -61.7(3)
O19 Si1 O21 W6 59.5(3)
O20 Si1 O22 W7 177.0(3)
O21 Si1 O22 W7 56.5(4)
O19 Si1 O22 W7 -63.2(4)
O20 Si1 O22 W8 -56.8(4)
O21 Si1 O22 W8 -177.4(3)
O19 Si1 O22 W8 63.0(4)
O20 Si1 O22 W9 59.8(3)
O21 Si1 O22 W9 -60.8(3)
O19 Si1 O22 W9 179.6(2)
O7 W1 O23 W7 -131.6(5)
O18 W1 O23 W7 -27.8(5)
O13 W1 O23 W7 129.1(5)
O1 W1 O23 W7 56.7(9)
O19 W1 O23 W7 56.6(5)
Mn1 W1 O23 W7 -177.58(9)
O8 W2 O24 W8 132.8(5)
O14 W2 O24 W8 29.1(5)
O13 W2 O24 W8 -126.9(5)
O2 W2 O24 W8 -48.5(9)
O19 W2 O24 W8 -54.3(5)
O33 W8 O25 W3 133.2(6)
O30 W8 O25 W3 -126.3(6)
O29 W8 O25 W3 -36.7(10)
O24 W8 O25 W3 33.3(6)
O22 W8 O25 W3 -51.7(6)
O34 W9 O26 W4 -127.8(6)
O27 W9 O26 W4 -24.7(6)
O30 W9 O26 W4 133.3(6)
O31 W9 O26 W4 57.3(9)
O22 W9 O26 W4 60.9(6)
O34 W9 O27 W5 126.5(6)
O26 W9 O27 W5 24.1(6)
O30 W9 O27 W5 -59.0(9)
O31 W9 O27 W5 -133.9(6)
O22 W9 O27 W5 -61.8(5)
O32 W7 O28 W6 -133.5(6)
O31 W7 O28 W6 125.5(6)
O29 W7 O28 W6 35.1(10)
O23 W7 O28 W6 -34.1(6)
O22 W7 O28 W6 50.8(6)
O43 W12 O37 Mn2 -174.8(3)
O49 W12 O37 Mn2 -72.9(3)
O48 W12 O37 Mn2 84.3(3)
O59 W12 O37 Mn2 15.2(7)
O54 W12 O37 Mn2 0.6(2)
O44 W13 O38 Mn2 173.2(3)
O50 W13 O38 Mn2 -84.4(3)
O49 W13 O38 Mn2 74.1(3)
O60 W13 O38 Mn2 -6.3(7)
O54 W13 O38 Mn2 0.9(2)
O45 W14 O39 Mn1 -172.2(3)
O51 W14 O39 Mn1 -71.8(3)
O50 W14 O39 Mn1 85.3(3)
O61 W14 O39 Mn1 11.9(7)
O55 W14 O39 Mn1 0.8(2)
O46 W15 O40 Mn1 172.6(3)
O51 W15 O40 Mn1 73.0(3)
O52 W15 O40 Mn1 -85.1(3)
O62 W15 O40 Mn1 -12.6(7)
O55 W15 O40 Mn1 0.0(2)
O39 Mn1 O40 W15 -80.4(3)
O1 Mn1 O40 W15 98.9(3)
O55 Mn1 O40 W15 0.0(2)
W14 Mn1 O40 W15 -48.4(2)
W1 Mn1 O40 W15 133.6(2)
O42 W11 O48 W12 -133.0(6)
O58 W11 O48 W12 -28.2(6)
O47 W11 O48 W12 51.9(9)
O36 W11 O48 W12 133.0(6)
O53 W11 O48 W12 60.2(6)
Mn3 W11 O48 W12 161.9(5)
O41 W10 O52 W15 135.9(5)
O57 W10 O52 W15 30.6(5)
O47 W10 O52 W15 -49.1(9)
O35 W10 O52 W15 -129.6(5)
O53 W10 O52 W15 -57.1(5)
Mn4 W10 O52 W15 -159.1(5)
O55 Si2 O53 Ga1 60.0(4)
O54 Si2 O53 Ga1 -59.8(4)
O56 Si2 O53 Ga1 -179.5(3)
O55 Si2 O53 W11 -176.5(2)
O54 Si2 O53 W11 63.6(3)
O56 Si2 O53 W11 -56.0(3)
O55 Si2 O53 W10 -64.2(3)
O54 Si2 O53 W10 175.9(2)
O56 Si2 O53 W10 56.3(3)
O55 Si2 O54 Mn2 -61.3(3)
O56 Si2 O54 Mn2 178.5(3)
O53 Si2 O54 Mn2 57.6(3)
O55 Si2 O54 W12 -178.6(3)
O56 Si2 O54 W12 61.2(3)
O53 Si2 O54 W12 -59.8(3)
O55 Si2 O54 W13 55.2(4)
O56 Si2 O54 W13 -64.9(3)
O53 Si2 O54 W13 174.1(3)
O54 Si2 O55 Mn1 61.9(3)
O56 Si2 O55 Mn1 -178.4(3)
O53 Si2 O55 Mn1 -57.0(3)
O54 Si2 O55 W15 178.4(3)
O56 Si2 O55 W15 -61.9(3)
O53 Si2 O55 W15 59.5(3)
O54 Si2 O55 W14 -55.5(4)
O56 Si2 O55 W14 64.2(3)
O53 Si2 O55 W14 -174.4(3)
O55 Si2 O56 W17 -176.7(3)
O54 Si2 O56 W17 -56.1(3)
O53 Si2 O56 W17 63.4(3)
O55 Si2 O56 W16 57.0(3)
O54 Si2 O56 W16 177.5(3)
O53 Si2 O56 W16 -63.0(3)
O55 Si2 O56 W18 -59.4(3)
O54 Si2 O56 W18 61.1(3)
O53 Si2 O56 W18 -179.4(2)
O41 W10 O57 W16 -132.7(5)
O52 W10 O57 W16 -28.9(5)
O47 W10 O57 W16 128.3(5)
O35 W10 O57 W16 52.4(9)
O53 W10 O57 W16 55.5(5)
Mn4 W10 O57 W16 -176.25(10)
O42 W11 O58 W17 132.2(5)
O48 W11 O58 W17 29.1(5)
O47 W11 O58 W17 -127.8(5)
O36 W11 O58 W17 -50.3(9)
O53 W11 O58 W17 -54.7(5)
Mn3 W11 O58 W17 174.04(9)
O67 W17 O59 W12 133.3(6)
O64 W17 O59 W12 -126.1(6)
O63 W17 O59 W12 -34.3(10)
O58 W17 O59 W12 33.7(6)
O56 W17 O59 W12 -51.1(6)
O68 W18 O60 W13 -126.0(5)
O61 W18 O60 W13 -22.9(6)
O65 W18 O60 W13 62.0(8)
O64 W18 O60 W13 135.9(6)
O56 W18 O60 W13 63.8(5)
O68 W18 O61 W14 128.3(6)
O60 W18 O61 W14 26.1(6)
O65 W18 O61 W14 -131.3(6)
O64 W18 O61 W14 -54.3(9)
O56 W18 O61 W14 -59.0(6)
O66 W16 O62 W15 -131.3(6)
O65 W16 O62 W15 127.2(6)
O63 W16 O62 W15 37.6(10)
O57 W16 O62 W15 -32.3(6)
O56 W16 O62 W15 52.7(6)
O67 W17 O64 W18 -173.2(3)
O59 W17 O64 W18 83.1(3)
O63 W17 O64 W18 -74.0(3)
O58 W17 O64 W18 3.3(8)
O56 W17 O64 W18 -1.9(3)
C121 N101 C101 C102 59.9(8)
C131 N101 C101 C102 -178.9(6)
C111 N101 C101 C102 -58.0(8)
N101 C101 C102 C103 -178.2(7)
C101 C102 C103 C104 -179.7(8)
C121 N101 C111 C112 178.2(7)
C131 N101 C111 C112 56.7(9)
C101 N101 C111 C112 -60.3(9)
N101 C111 C112 C113 170.8(7)
C111 C112 C113 C114 -71.4(10)
C131 N101 C121 C122 -61.0(9)
C111 N101 C121 C122 177.7(7)
C101 N101 C121 C122 56.2(9)
N101 C121 C122 C123 -174.8(7)
C121 C122 C123 C124 177.8(8)
C121 N101 C131 C132 -62.1(8)
C111 N101 C131 C132 55.7(8)
C101 N101 C131 C132 176.8(6)
N101 C131 C132 C133 -177.0(7)
C131 C132 C133 C134 174.5(7)
C231 N201 C201 C202 48.9(10)
C221 N201 C201 C202 168.8(7)
C211 N201 C201 C202 -71.1(10)
N201 C201 C202 C203 174.9(7)
C201 C202 C203 C204 170.2(8)
C231 N201 C211 C212 178.8(9)
C201 N201 C211 C212 -59.2(11)
C221 N201 C211 C212 56.8(11)
N201 C211 C212 C213 -165.4(9)
C211 C212 C213 C214 72.2(15)
C231 N201 C221 C222 -66.8(9)
C201 N201 C221 C222 173.1(7)
C211 N201 C221 C222 53.3(10)
N201 C221 C222 C223 175.7(7)
C221 C222 C223 C224 63.2(12)
C201 N201 C231 C232 52.3(11)
C221 N201 C231 C232 -63.7(10)
C211 N201 C231 C232 174.0(8)
N201 C231 C232 C233 124.9(11)
C231 C232 C233 C234 179.4(11)
C321 N301 C301 C302 174.9(7)
C331 N301 C301 C302 -64.1(8)
C311 N301 C301 C302 54.4(9)
N301 C301 C302 C303 161.5(7)
C301 C302 C303 C304 -178.9(8)
C321 N301 C311 C312 -54.6(9)
C331 N301 C311 C312 -176.8(7)
C301 N301 C311 C312 62.4(9)
N301 C311 C312 C313 -176.6(8)
C311 C312 C313 C314 71.1(12)
C331 N301 C321 C322 58.4(8)
C311 N301 C321 C322 -61.1(8)
C301 N301 C321 C322 179.1(6)
N301 C321 C322 C323 -171.5(7)
C321 C322 C323 C324 67.8(11)
C321 N301 C331 C332 52.8(9)
C311 N301 C331 C332 174.8(7)
C301 N301 C331 C332 -64.8(8)
N301 C331 C332 C333 175.0(7)
C331 C332 C333 C334 179.5(7)
C431 N401 C401 C402 -50.9(11)
C411 N401 C401 C402 67.0(10)
C421 N401 C401 C402 -174.6(8)
N401 C401 C402 C403 -156.6(8)
C401 C402 C403 C404 71.2(12)
C431 N401 C411 C412 -174.1(9)
C401 N401 C411 C412 63.3(11)
C421 N401 C411 C412 -52.6(11)
N401 C411 C412 C413 172.6(9)
C411 C412 C413 C414 -76.8(15)
C431 N401 C421 C422 54.4(13)
C411 N401 C421 C422 -61.6(12)
C401 N401 C421 C422 177.6(10)
N401 C421 C422 C423 154.8(9)
C421 C422 C423 C424 173.8(12)
C411 N401 C431 C432 174.8(10)
C401 N401 C431 C432 -62.6(12)
C421 N401 C431 C432 56.2(13)
N401 C431 C432 C433 -174.6(11)
C431 C432 C433 C434 -79.4(17)
C521 N501 C501 C502 -54.1(9)
C511 N501 C501 C502 65.1(8)
C531 N501 C501 C502 -174.4(6)
N501 C501 C502 C503 -172.3(6)
C501 C502 C503 C504 179.7(7)
C521 N501 C511 C512 -67.5(9)
C531 N501 C511 C512 53.6(9)
C501 N501 C511 C512 171.3(7)
N501 C511 C512 C513 175.1(7)
C511 C512 C513 C514 -176.6(9)
C511 N501 C521 C522 179.4(7)
C531 N501 C521 C522 57.2(9)
C501 N501 C521 C522 -61.7(9)
N501 C521 C522 C523 171.6(7)
C521 C522 C523 C524 65.9(10)
C521 N501 C531 C532 171.8(7)
C511 N501 C531 C532 51.4(9)
C501 N501 C531 C532 -66.6(8)
N501 C531 C532 C533 177.9(7)
C531 C532 C533 C534 176.7(8)
C631 N601 C601 C602 166.8(9)
C611 N601 C601 C602 43.9(12)
C621 N601 C601 C602 -72.2(11)
N601 C601 C602 C603 173.9(9)
C601 C602 C603 C604 170.2(9)
C631 N601 C611 C612 -58.0(12)
C601 N601 C611 C612 61.7(11)
C621 N601 C611 C612 -179.3(9)
N601 C611 C612 C613 -165.1(9)
C611 C612 C613 C614 -61.3(15)
C631 N601 C621 C622 53.1(12)
C601 N601 C621 C622 -64.7(11)
C611 N601 C621 C622 174.6(9)
N601 C621 C622 C623 -163.4(10)
C621 C622 C623 C624 -66.7(14)
C601 N601 C631 C632 174.2(10)
C611 N601 C631 C632 -62.7(13)
C621 N601 C631 C632 54.4(13)
N601 C631 C632 C633 179.6(12)
C631 C632 C633 C634 163.2(16)
C711 N701 C701 C702 -58.1(11)
C721 N701 C701 C702 178.1(8)
C731 N701 C701 C702 58.1(11)
N701 C701 C702 C703 173.0(8)
C701 C702 C703 C704 62.9(12)
C721 N701 C711 C712 37.9(13)
C701 N701 C711 C712 -81.1(12)
C731 N701 C711 C712 159.9(10)
N701 C711 C712 C713 66.9(16)
C711 C712 C713 C714 168.5(11)
C711 N701 C721 C722 60.5(10)
C701 N701 C721 C722 -177.1(8)
C731 N701 C721 C722 -58.0(10)
N701 C721 C722 C723 -163.6(8)
C721 C722 C723 C724 76.1(11)
C711 N701 C731 C732 172.0(10)
C721 N701 C731 C732 -64.6(12)
C701 N701 C731 C732 51.8(12)
N701 C731 C732 C733 173.2(12)
C731 C732 C733 C734 -73(3)
